data_7713143
loop_
_publ_author_name
'Th&#xe9;ron, Benjamin'
'Vaillant-Coindard, Valentin'
'Balan, C&#xe9;dric'
'Rousselin, Yoann'
'Bayardon, J&#xe9;r&#xf4;me'
'Malacea-Kabbara, Raluca'
'Le Gendre, Pierre'

_publ_section_title
;
 Al and Zn phenoxy-amidine complexes for lactide ROP catalysis.
;
_journal_name_full 'Dalton transactions (Cambridge, England : 2003)'
_journal_paper_doi 10.1039/d3dt01216f
_journal_year 2023
_chemical_formula_moiety 'C22 H32 N4 O2 Zn2'
_chemical_formula_sum 'C22 H32 N4 O2 Zn2'
_chemical_formula_weight 515.25
_space_group_crystal_system orthorhombic
_space_group_IT_number 64
_space_group_name_Hall '-C 2ac 2'
_space_group_name_H-M_alt 'C m c e'
_atom_sites_solution_hydrogens geom
_atom_sites_solution_primary dual
_audit_creation_date 2022-06-20
_audit_creation_method
;
Olex2 1.5
(compiled 2022.04.07 svn.rca3783a0 for OlexSys, GUI svn.r6498)
;
_audit_update_record
;
2022-06-27 deposited with the CCDC.	2023-05-17 downloaded from the CCDC.
;
_cell_angle_alpha 90
_cell_angle_beta 90
_cell_angle_gamma 90
_cell_formula_units_Z 4
_cell_length_a 10.3231(6)
_cell_length_b 14.4461(9)
_cell_length_c 15.2624(10)
_cell_measurement_reflns_used 6420
_cell_measurement_temperature 100.0(1)
_cell_measurement_theta_max 30.27
_cell_measurement_theta_min 2.67
_cell_volume 2276.1(2)
_computing_cell_refinement 'SAINT V8.40A (Bruker, 2019)'
_computing_data_collection 'APEX3 (Bruker, 2015)'
_computing_data_reduction 'SAINT V8.40A (Bruker, 2019)'
_computing_molecular_graphics 'Olex2 1.5 (Dolomanov et al., 2009)'
_computing_publication_material 'Olex2 1.5 (Dolomanov et al., 2009)'
_computing_structure_refinement 'SHELXL 2018/3 (Sheldrick, 2015)'
_computing_structure_solution 'SHELXT  (Sheldrick, 2015)'
_diffrn_ambient_temperature 100.00
_diffrn_detector_area_resol_mean '1024 x 1024'
_diffrn_detector_type 'Photon 100'
_diffrn_measured_fraction_theta_full 0.999
_diffrn_measured_fraction_theta_max 0.943
_diffrn_measurement_device '\k-geometry diffractometer'
_diffrn_measurement_device_type 'Bruker D8 VENTURE'
_diffrn_measurement_method '\f and \w scans''
_diffrn_radiation_type MoK\a
_diffrn_radiation_wavelength 0.71073
_diffrn_reflns_av_R_equivalents 0.0684
_diffrn_reflns_av_unetI/netI 0.0437
_diffrn_reflns_Laue_measured_fraction_full 0.999
_diffrn_reflns_Laue_measured_fraction_max 0.943
_diffrn_reflns_limit_h_max 15
_diffrn_reflns_limit_h_min -13
_diffrn_reflns_limit_k_max 20
_diffrn_reflns_limit_k_min -20
_diffrn_reflns_limit_l_max 22
_diffrn_reflns_limit_l_min -22
_diffrn_reflns_number 19802
_diffrn_reflns_point_group_measured_fraction_full 0.999
_diffrn_reflns_point_group_measured_fraction_max 0.943
_diffrn_reflns_theta_full 25.242
_diffrn_reflns_theta_max 31.580
_diffrn_reflns_theta_min 2.669
_exptl_absorpt_coefficient_mu 2.133
_exptl_absorpt_correction_T_max 0.7903
_exptl_absorpt_correction_T_min 0.6900
_exptl_absorpt_correction_type multi-scan
_exptl_absorpt_process_details
;
SADABS-2016/2 (Bruker,2016) was used for absorption correction.
wR2(int) was 0.0643 before and 0.0576 after correction.
The Ratio of minimum to maximum transmission is 0.8731.
The \l/2 correction factor is Not present.
;
_exptl_crystal_colour 'clear light colourless'
_exptl_crystal_colour_lustre clear
_exptl_crystal_colour_modifier light
_exptl_crystal_colour_primary colourless
_exptl_crystal_density_diffrn 1.504
_exptl_crystal_description plate
_exptl_crystal_F_000 1072
_exptl_crystal_recrystallization_method 'The material was recrystallised from DCM by slow evaporation'
_exptl_crystal_size_max 0.176
_exptl_crystal_size_mid 0.109
_exptl_crystal_size_min 0.099
_refine_diff_density_max 0.511
_refine_diff_density_min -0.611
_refine_diff_density_rms 0.101
_refine_ls_extinction_method none
_refine_ls_goodness_of_fit_ref 1.056
_refine_ls_hydrogen_treatment constr
_refine_ls_matrix_type full
_refine_ls_number_parameters 136
_refine_ls_number_reflns 1888
_refine_ls_number_restraints 0
_refine_ls_restrained_S_all 1.056
_refine_ls_R_factor_all 0.0620
_refine_ls_R_factor_gt 0.0331
_refine_ls_shift/su_max 0.000
_refine_ls_shift/su_mean 0.000
_refine_ls_structure_factor_coef Fsqd
_refine_ls_weighting_details 'w=1/[\s^2^(Fo^2^)+(0.0197P)^2^+3.0925P] where P=(Fo^2^+2Fc^2^)/3'
_refine_ls_weighting_scheme calc
_refine_ls_wR_factor_gt 0.0511
_refine_ls_wR_factor_ref 0.0579
_reflns_Friedel_coverage 0.000
_reflns_number_gt 1456
_reflns_number_total 1888
_reflns_threshold_expression 'I > 2\s(I)'
_cod_data_source_file d3dt01216f2.cif
_cod_data_source_block compound_1c
_cod_original_sg_symbol_Hall '-C 2bc 2'
_cod_database_code 7713143
_shelx_shelxl_version_number 2018/3
_shelx_space_group_comment
;
The symmetry employed for this shelxl refinement is uniquely defined
by the following loop, which should always be used as a source of
symmetry information in preference to the above space-group names.
They are only intended as comments.
;
_shelx_estimated_absorpt_t_max 0.817
_shelx_estimated_absorpt_t_min 0.705
_olex2_refinement_description
;
1. Fixed Uiso
 At 1.2 times of:
  All C(H) groups, All C(H,H) groups
 At 1.5 times of:
  All C(H,H,H) groups
2. Others
 Fixed Sof: O1(0.5) N1(0.5) N2(0.5) C1(0.5) C2(0.5) C3(0.5) H3(0.5) C4(0.5)
 H4(0.5) C5(0.5) H5(0.5) C6(0.5) H6(0.5) C7(0.5) H7(0.5) C8(0.5) H8A(0.5)
 H8B(0.5) H8C(0.5) C9(0.5) H9A(0.5) H9B(0.5) H9C(0.5) C10(0.5) H10A(0.5)
 H10B(0.5) C11(0.5) H11A(0.5) H11B(0.5) H11C(0.5)
3.a Secondary CH2 refined with riding coordinates:
 C10(H10A,H10B)
3.b Aromatic/amide H refined with riding coordinates:
 C3(H3), C4(H4), C5(H5), C6(H6), C7(H7)
3.c Idealised Me refined as rotating group:
 C8(H8A,H8B,H8C), C9(H9A,H9B,H9C), C11(H11A,H11B,H11C)
;
_olex2_diffrn_ambient_temperature_device 'Oxford Cryosystems'
_olex2_submission_special_instructions 'No special instructions were received'

loop_
_space_group_symop_operation_xyz
'x, y, z'
'-x, -y+1/2, z+1/2'
'-x, y+1/2, -z+1/2'
'x, -y, -z'
'x+1/2, y+1/2, z'
'-x+1/2, -y+1, z+1/2'
'-x+1/2, y+1, -z+1/2'
'x+1/2, -y+1/2, -z'
'-x, -y, -z'
'x, y-1/2, -z-1/2'
'x, -y-1/2, z-1/2'
'-x, y, z'
'-x+1/2, -y+1/2, -z'
'x+1/2, y, -z-1/2'
'x+1/2, -y, z-1/2'
'-x+1/2, y+1/2, z'

loop_
_atom_site_label
_atom_site_type_symbol
_atom_site_fract_x
_atom_site_fract_y
_atom_site_fract_z
_atom_site_U_iso_or_equiv
_atom_site_adp_type
_atom_site_occupancy
_atom_site_site_symmetry_order
_atom_site_calc_flag
_atom_site_refinement_flags_posn
_atom_site_refinement_flags_adp
_atom_site_refinement_flags_occupancy
_atom_site_disorder_assembly
_atom_site_disorder_group
Zn1 Zn 0.500000 0.48753(2) 0.59701(2) 0.01063(8) Uani 1 2 d S T P . .
O1 O 0.55351(19) 0.41020(14) 0.48920(14) 0.0107(4) Uani 0.5 1 d . . P A -1
N1 N 0.6993(2) 0.51249(17) 0.59764(17) 0.0110(4) Uani 0.5 1 d . . P A -1
N2 N 0.7321(3) 0.65366(18) 0.66877(18) 0.0145(5) Uani 0.5 1 d . . P A -1
C1 C 0.7608(3) 0.4390(2) 0.55103(19) 0.0107(6) Uani 0.5 1 d . . P A -1
C2 C 0.6793(3) 0.3875(2) 0.4954(2) 0.0099(6) Uani 0.5 1 d . . P A -1
C3 C 0.7317(3) 0.3127(2) 0.4497(2) 0.0133(6) Uani 0.5 1 d . . P A -1
H3 H 0.678242 0.278074 0.411050 0.016 Uiso 0.5 1 calc R U P A -1
C4 C 0.8610(3) 0.2880(2) 0.4599(2) 0.0159(6) Uani 0.5 1 d . . P A -1
H4 H 0.895156 0.236450 0.428943 0.019 Uiso 0.5 1 calc R U P A -1
C5 C 0.9399(3) 0.3388(2) 0.5155(2) 0.0166(7) Uani 0.5 1 d . . P A -1
H5 H 1.028250 0.321929 0.522693 0.020 Uiso 0.5 1 calc R U P A -1
C6 C 0.8903(3) 0.4144(2) 0.5607(2) 0.0135(6) Uani 0.5 1 d . . P A -1
H6 H 0.944892 0.449281 0.598368 0.016 Uiso 0.5 1 calc R U P A -1
C7 C 0.7704(3) 0.5838(2) 0.6185(2) 0.0125(6) Uani 0.5 1 d . . P A -1
H7 H 0.856171 0.585841 0.596118 0.015 Uiso 0.5 1 calc R U P A -1
C8 C 0.8134(3) 0.7348(2) 0.6805(2) 0.0185(7) Uani 0.5 1 d . . P A -1
H8A H 0.896119 0.725327 0.650263 0.028 Uiso 0.5 1 calc R U P A -1
H8B H 0.829302 0.744555 0.743112 0.028 Uiso 0.5 1 calc R U P A -1
H8C H 0.769670 0.789128 0.656004 0.028 Uiso 0.5 1 calc R U P A -1
C9 C 0.6038(3) 0.6561(2) 0.7077(2) 0.0217(7) Uani 0.5 1 d . . P A -1
H9A H 0.539363 0.668957 0.662111 0.033 Uiso 0.5 1 calc R U P A -1
H9B H 0.600470 0.704846 0.752290 0.033 Uiso 0.5 1 calc R U P A -1
H9C H 0.584892 0.596167 0.734909 0.033 Uiso 0.5 1 calc R U P A -1
C10 C 0.3799(3) 0.4477(2) 0.6900(2) 0.0179(7) Uani 0.5 1 d . . P A -1
H10A H 0.408370 0.386477 0.711868 0.021 Uiso 0.5 1 calc R U P A -1
H10B H 0.386268 0.491969 0.739304 0.021 Uiso 0.5 1 calc R U P A -1
C11 C 0.2381(3) 0.4405(2) 0.6624(2) 0.0214(7) Uani 0.5 1 d . . P A -1
H11A H 0.229927 0.395938 0.614331 0.032 Uiso 0.5 1 calc R U P A -1
H11B H 0.207365 0.501308 0.642875 0.032 Uiso 0.5 1 calc R U P A -1
H11C H 0.185928 0.419732 0.712319 0.032 Uiso 0.5 1 calc R U P A -1

loop_
_atom_site_aniso_label
_atom_site_aniso_U_11
_atom_site_aniso_U_22
_atom_site_aniso_U_33
_atom_site_aniso_U_23
_atom_site_aniso_U_13
_atom_site_aniso_U_12
Zn1 0.00850(11) 0.01355(12) 0.00985(12) -0.00006(10) 0.000 0.000
O1 0.0090(9) 0.0110(11) 0.0122(11) -0.0004(8) 0.0009(8) 0.0017(8)
N1 0.0097(10) 0.0137(11) 0.0094(10) -0.0019(11) -0.0004(10) 0.0022(9)
N2 0.0114(13) 0.0140(12) 0.0182(14) -0.0037(10) -0.0020(11) 0.0000(10)
C1 0.0104(14) 0.0131(15) 0.0085(14) 0.0004(11) 0.0018(11) 0.0013(11)
C2 0.0100(12) 0.0098(14) 0.0099(13) 0.0039(10) 0.0042(12) 0.0018(11)
C3 0.0127(15) 0.0116(15) 0.0155(16) 0.0008(11) 0.0031(13) -0.0005(11)
C4 0.0148(15) 0.0112(14) 0.0217(17) -0.0005(12) 0.0074(13) 0.0044(12)
C5 0.0100(14) 0.0196(17) 0.0202(19) 0.0030(13) 0.0032(13) 0.0050(12)
C6 0.0102(14) 0.0153(15) 0.0151(15) 0.0014(12) -0.0012(12) -0.0004(11)
C7 0.0085(13) 0.0168(15) 0.0121(15) -0.0007(11) -0.0014(11) 0.0023(11)
C8 0.0212(17) 0.0154(15) 0.0188(17) -0.0012(12) -0.0016(14) -0.0020(13)
C9 0.0143(16) 0.0262(18) 0.0246(18) -0.0134(14) 0.0044(15) -0.0006(13)
C10 0.0152(15) 0.0232(16) 0.0153(16) 0.0047(13) 0.0039(12) -0.0002(13)
C11 0.0145(16) 0.0216(17) 0.0283(19) 0.0053(14) 0.0062(15) -0.0012(13)

loop_
_atom_type_symbol
_atom_type_description
_atom_type_scat_dispersion_real
_atom_type_scat_dispersion_imag
_atom_type_scat_source
C C 0.0033 0.0016 'International Tables Vol C Tables 4.2.6.8 and 6.1.1.4'
H H 0.0000 0.0000 'International Tables Vol C Tables 4.2.6.8 and 6.1.1.4'
N N 0.0061 0.0033 'International Tables Vol C Tables 4.2.6.8 and 6.1.1.4'
O O 0.0106 0.0060 'International Tables Vol C Tables 4.2.6.8 and 6.1.1.4'
Zn Zn 0.2839 1.4301 'International Tables Vol C Tables 4.2.6.8 and 6.1.1.4'

loop_
_exptl_crystal_face_index_h
_exptl_crystal_face_index_k
_exptl_crystal_face_index_l
_exptl_crystal_face_perp_dist
-4.00 1.00 1.00 0.0740
-1.00 -4.00 0.00 0.0540
1.00 4.00 0.00 0.0240
0.00 0.00 -1.00 0.0490
0.00 0.00 1.00 0.0070
-1.00 -4.00 -1.00 0.0550
4.00 -2.00 1.00 0.0790

loop_
_geom_angle_atom_site_label_1
_geom_angle_atom_site_label_2
_geom_angle_atom_site_label_3
_geom_angle
_geom_angle_site_symmetry_1
_geom_angle_site_symmetry_3
_geom_angle_publ_flag
O1 Zn1 Zn1 43.45(6) . 9_666 ?
O1 Zn1 N1 80.41(9) . . ?
N1 Zn1 Zn1 89.07(7) . 9_666 ?
C10 Zn1 Zn1 138.61(10) . 9_666 ?
C10 Zn1 O1 125.76(12) . . ?
C10 Zn1 N1 131.83(12) . . ?
C2 O1 Zn1 109.58(19) . . ?
C1 N1 Zn1 107.92(18) . . ?
C7 N1 Zn1 133.8(2) . . ?
C7 N1 C1 117.3(3) . . ?
C7 N2 C8 120.8(3) . . ?
C7 N2 C9 121.7(3) . . ?
C8 N2 C9 117.2(3) . . ?
C2 C1 N1 115.3(3) . . ?
C6 C1 N1 124.4(3) . . ?
C6 C1 C2 120.2(3) . . ?
O1 C2 C1 119.4(3) . . ?
O1 C2 C3 121.9(3) . . ?
C3 C2 C1 118.6(3) . . ?
C2 C3 H3 119.5 . . ?
C4 C3 C2 121.0(3) . . ?
C4 C3 H3 119.5 . . ?
C3 C4 H4 120.1 . . ?
C5 C4 C3 119.8(3) . . ?
C5 C4 H4 120.1 . . ?
C4 C5 H5 119.9 . . ?
C4 C5 C6 120.2(3) . . ?
C6 C5 H5 119.9 . . ?
C1 C6 H6 119.9 . . ?
C5 C6 C1 120.2(3) . . ?
C5 C6 H6 119.9 . . ?
N1 C7 N2 125.1(3) . . ?
N1 C7 H7 117.5 . . ?
N2 C7 H7 117.5 . . ?
N2 C8 H8A 109.5 . . ?
N2 C8 H8B 109.5 . . ?
N2 C8 H8C 109.5 . . ?
H8A C8 H8B 109.5 . . ?
H8A C8 H8C 109.5 . . ?
H8B C8 H8C 109.5 . . ?
N2 C9 H9A 109.5 . . ?
N2 C9 H9B 109.5 . . ?
N2 C9 H9C 109.5 . . ?
H9A C9 H9B 109.5 . . ?
H9A C9 H9C 109.5 . . ?
H9B C9 H9C 109.5 . . ?
Zn1 C10 H10A 108.5 . . ?
Zn1 C10 H10B 108.5 . . ?
H10A C10 H10B 107.5 . . ?
C11 C10 Zn1 115.1(2) . . ?
C11 C10 H10A 108.5 . . ?
C11 C10 H10B 108.5 . . ?
C10 C11 H11A 109.5 . . ?
C10 C11 H11B 109.5 . . ?
C10 C11 H11C 109.5 . . ?
H11A C11 H11B 109.5 . . ?
H11A C11 H11C 109.5 . . ?
H11B C11 H11C 109.5 . . ?

loop_
_geom_bond_atom_site_label_1
_geom_bond_atom_site_label_2
_geom_bond_distance
_geom_bond_site_symmetry_2
_geom_bond_publ_flag
Zn1 Zn1 2.9829(5) 9_666 ?
Zn1 O1 2.064(2) . ?
Zn1 N1 2.089(2) . ?
Zn1 C10 1.970(3) . ?
O1 C2 1.343(3) . ?
N1 C1 1.427(4) . ?
N1 C7 1.304(4) . ?
N2 C7 1.328(4) . ?
N2 C8 1.452(4) . ?
N2 C9 1.452(4) . ?
C1 C2 1.409(4) . ?
C1 C6 1.391(4) . ?
C2 C3 1.395(4) . ?
C3 H3 0.9500 . ?
C3 C4 1.390(4) . ?
C4 H4 0.9500 . ?
C4 C5 1.387(5) . ?
C5 H5 0.9500 . ?
C5 C6 1.389(4) . ?
C6 H6 0.9500 . ?
C7 H7 0.9500 . ?
C8 H8A 0.9800 . ?
C8 H8B 0.9800 . ?
C8 H8C 0.9800 . ?
C9 H9A 0.9800 . ?
C9 H9B 0.9800 . ?
C9 H9C 0.9800 . ?
C10 H10A 0.9900 . ?
C10 H10B 0.9900 . ?
C10 C11 1.527(5) . ?
C11 H11A 0.9800 . ?
C11 H11B 0.9800 . ?
C11 H11C 0.9800 . ?

loop_
_geom_torsion_atom_site_label_1
_geom_torsion_atom_site_label_2
_geom_torsion_atom_site_label_3
_geom_torsion_atom_site_label_4
_geom_torsion
_geom_torsion_site_symmetry_1
_geom_torsion_site_symmetry_2
_geom_torsion_site_symmetry_3
_geom_torsion_site_symmetry_4
_geom_torsion_publ_flag
Zn1 O1 C2 C1 -20.0(3) . . . . ?
Zn1 O1 C2 C3 158.5(2) . . . . ?
Zn1 N1 C1 C2 18.8(3) . . . . ?
Zn1 N1 C1 C6 -158.2(3) . . . . ?
Zn1 N1 C7 N2 19.8(5) . . . . ?
O1 C2 C3 C4 -177.2(3) . . . . ?
N1 C1 C2 O1 0.5(4) . . . . ?
N1 C1 C2 C3 -178.0(3) . . . . ?
N1 C1 C6 C5 176.9(3) . . . . ?
C1 N1 C7 N2 -173.3(3) . . . . ?
C1 C2 C3 C4 1.2(5) . . . . ?
C2 C1 C6 C5 0.1(5) . . . . ?
C2 C3 C4 C5 -0.7(5) . . . . ?
C3 C4 C5 C6 -0.2(5) . . . . ?
C4 C5 C6 C1 0.5(5) . . . . ?
C6 C1 C2 O1 177.6(3) . . . . ?
C6 C1 C2 C3 -0.9(5) . . . . ?
C7 N1 C1 C2 -151.4(3) . . . . ?
C7 N1 C1 C6 31.7(4) . . . . ?
C8 N2 C7 N1 -173.2(3) . . . . ?
C9 N2 C7 N1 1.3(5) . . . . ?
